data_4121767
loop_
_publ_author_name
'Ikemoto, Koki'
'Inokuma, Yasuhide'
'Rissanen, Kari'
'Fujita, Makoto'

_publ_section_title
;
 X-ray Snapshot Observation of Palladium-Mediated Aromatic Bromination in
 a Porous Complex.
;
_journal_issue 19
_journal_name_full 'Journal of the American Chemical Society'
_journal_page_first 6892
_journal_page_last 6895
_journal_paper_doi 10.1021/ja502996h
_journal_volume 136
_journal_year 2014
_chemical_formula_sum 'C53.2 H37.4 Br I6 N14.6 Pd Zn3'
_chemical_formula_weight 2024.99
_chemical_name_systematic
;
 ?
;
_space_group_crystal_system orthorhombic
_space_group_IT_number 61
_space_group_name_Hall '-P 2ac 2ab'
_space_group_name_H-M_alt 'P b c a'
_symmetry_space_group_name_Hall '-P 2ac 2ab'
_symmetry_space_group_name_H-M 'P b c a'
_atom_sites_solution_hydrogens geom
_audit_creation_method SHELXL-2012
_cell_angle_alpha 90
_cell_angle_beta 90
_cell_angle_gamma 90
_cell_formula_units_Z 8
_cell_length_a 27.6775(9)
_cell_length_b 13.7981(3)
_cell_length_c 44.3415(11)
_cell_measurement_reflns_used 34576
_cell_measurement_temperature 90.0(1)
_cell_measurement_theta_max 28.6593
_cell_measurement_theta_min 1.5424
_cell_volume 16933.9(8)
_computing_cell_refinement
;
CrysAlisPro, Agilent Technologies,
Version 1.171.36.21 (release 14-08-2012 CrysAlis171 .NET)
(compiled Sep 14 2012,17:21:16)
;
_computing_data_collection
;
CrysAlisPro, Agilent Technologies,
Version 1.171.36.21 (release 14-08-2012 CrysAlis171 .NET)
(compiled Sep 14 2012,17:21:16)
;
_computing_data_reduction
;
CrysAlisPro, Agilent Technologies,
Version 1.171.36.21 (release 14-08-2012 CrysAlis171 .NET)
(compiled Sep 14 2012,17:21:16)
;
_computing_molecular_graphics
;
O. V. Dolomanov, L. J. Bourhis, R. J. Gildea, J. A. K. Howard and H. Puschmann,
OLEX2: a complete structure solution, refinement and analysis program.
J. Appl. Cryst. (2009). 42, 339-341.
;
_computing_publication_material
;
O. V. Dolomanov, L. J. Bourhis, R. J. Gildea, J. A. K. Howard and H. Puschmann,
OLEX2: a complete structure solution, refinement and analysis program.
J. Appl. Cryst. (2009). 42, 339-341.
;
_computing_structure_refinement
;
SHELXL, G.M. Sheldrick, Acta Cryst.
(2008). A64, 112-122
;
_diffrn_ambient_temperature 90.0(1)
_diffrn_measured_fraction_theta_full 0.979
_diffrn_measured_fraction_theta_max 0.999
_diffrn_measurement_device_type 'Bruker APEX-II CCD'
_diffrn_measurement_method '\f and \w scans'
_diffrn_radiation_type MoK\a
_diffrn_radiation_wavelength 0.71073
_diffrn_reflns_av_R_equivalents 0.1949
_diffrn_reflns_av_unetI/netI 0.1376
_diffrn_reflns_Laue_measured_fraction_full 0.979
_diffrn_reflns_Laue_measured_fraction_max 0.999
_diffrn_reflns_limit_h_max 35
_diffrn_reflns_limit_h_min -36
_diffrn_reflns_limit_k_max 18
_diffrn_reflns_limit_k_min -18
_diffrn_reflns_limit_l_max 56
_diffrn_reflns_limit_l_min -58
_diffrn_reflns_number 195702
_diffrn_reflns_point_group_measured_fraction_full 0.979
_diffrn_reflns_point_group_measured_fraction_max 0.999
_diffrn_reflns_theta_full 25.242
_diffrn_reflns_theta_max 25.049
_diffrn_reflns_theta_min 1.712
_exptl_absorpt_coefficient_mu 3.743
_exptl_absorpt_correction_T_max 1.00000
_exptl_absorpt_correction_T_min 0.73515
_exptl_absorpt_correction_type multi-scan
_exptl_absorpt_process_details
;
CrysAlisPro, Agilent Technologies,
Version 1.171.36.21 (release 14-08-2012 CrysAlis171 .NET)
(compiled Sep 14 2012,17:21:16)
Empirical absorption correction using spherical harmonics,
 implemented in SCALE3 ABSPACK scaling algorithm.
;
_exptl_crystal_colour yellow
_exptl_crystal_density_diffrn 1.583
_exptl_crystal_description block
_exptl_crystal_F_000 7554
_exptl_crystal_size_max 0.08
_exptl_crystal_size_mid 0.06
_exptl_crystal_size_min 0.06
_refine_diff_density_max 3.201
_refine_diff_density_min -3.235
_refine_diff_density_rms 0.308
_refine_ls_extinction_method none
_refine_ls_goodness_of_fit_ref 1.249
_refine_ls_hydrogen_treatment constr
_refine_ls_matrix_type full
_refine_ls_number_parameters 510
_refine_ls_number_reflns 14996
_refine_ls_number_restraints 3
_refine_ls_restrained_S_all 1.249
_refine_ls_R_factor_all 0.1865
_refine_ls_R_factor_gt 0.1278
_refine_ls_shift/su_max 0.001
_refine_ls_shift/su_mean 0.000
_refine_ls_structure_factor_coef Fsqd
_refine_ls_weighting_details
;
 w=1/[\s^2^(Fo^2^)+(0.2000P)^2^]
 where P=(Fo^2^+2Fc^2^)/3
;
_refine_ls_weighting_scheme calc
_refine_ls_wR_factor_gt 0.3569
_refine_ls_wR_factor_ref 0.3870
_reflns_Friedel_coverage 0.000
_reflns_number_gt 7541
_reflns_number_total 14996
_reflns_threshold_expression 'I > 2\s(I)'
_cod_data_source_file ja502996h_si_002.cif
_cod_data_source_block 4@1
_cod_depositor_comments 'Adding full bibliography for 4121766--4121769.cif.'
_cod_original_formula_sum 'C53.20 H37.40 Br I6 N14.60 Pd Zn3'
_cod_database_code 4121767
_shelx_space_group_comment
;
The symmetry employed for this shelxl refinement is uniquely defined
by the following loop, which should always be used as a source of
symmetry information in preference to the above space-group names.
They are only intended as comments.
;
_shelxl_version_number 2012-9

loop_
_space_group_symop_operation_xyz
'x, y, z'
'-x+1/2, -y, z+1/2'
'x+1/2, -y+1/2, -z'
'-x, y+1/2, -z+1/2'
'-x, -y, -z'
'x-1/2, y, -z-1/2'
'-x-1/2, y-1/2, z'
'x, -y-1/2, z-1/2'

loop_
_atom_site_label
_atom_site_type_symbol
_atom_site_fract_x
_atom_site_fract_y
_atom_site_fract_z
_atom_site_U_iso_or_equiv
_atom_site_adp_type
_atom_site_occupancy
_atom_site_site_symmetry_order
_atom_site_calc_flag
_atom_site_refinement_flags_posn
_atom_site_refinement_flags_adp
_atom_site_refinement_flags_occupancy
_atom_site_disorder_assembly
_atom_site_disorder_group
Zn1 Zn -0.02085(6) 0.37000(11) 0.41705(4) 0.0355(4) Uani 1 1 d . . . . .
I2 I -0.00019(6) 0.30389(11) 0.46460(4) 0.0890(6) Uani 1 1 d . . . . .
Zn3 Zn 0.45366(6) 0.34308(12) 0.41672(4) 0.0351(4) Uani 1 1 d . . . . .
Zn4 Zn 0.25208(9) 0.34259(15) 0.67914(4) 0.0617(7) Uani 1 1 d . . . . .
I5 I 0.44488(7) 0.17534(11) 0.42345(4) 0.0978(6) Uani 1 1 d . . . . .
I6 I 0.51433(6) 0.41798(15) 0.38781(4) 0.1012(6) Uani 1 1 d . . . . .
Pd1 Pd 0.15970(9) 0.72835(13) 0.31373(5) 0.0761(7) Uani 0.8 1 d . . P A 1
I1 I 0.17150(10) 0.3611(2) 0.66325(5) 0.1716(13) Uani 1 1 d . . . . .
I3 I -0.06936(8) 0.28995(15) 0.38150(6) 0.1309(8) Uani 1 1 d . . . . .
I4 I 0.28399(13) 0.18561(14) 0.68503(4) 0.1702(14) Uani 1 1 d . . . . .
Br1 Br 0.1252(2) 0.7859(4) 0.26707(10) 0.172(2) Uani 0.8 1 d . . P A 1
Pd2 Pd 0.3364(3) 0.6766(5) 0.36806(19) 0.0681(13) Uani 0.2 1 d . . P B 2
N2 N 0.0426(4) 0.4068(8) 0.3951(3) 0.032(3) Uani 1 1 d . . . . .
N3 N 0.1764(4) 0.4725(7) 0.3201(2) 0.0244(11) Uani 1 1 d . . . . .
N4 N 0.4480(4) 0.9988(7) 0.5748(2) 0.029(3) Uani 1 1 d . . . . .
N5 N 0.4501(4) 0.4094(7) 0.4582(2) 0.024(2) Uani 1 1 d . . . . .
N6 N 0.2151(4) 0.4333(7) 0.3659(2) 0.0244(11) Uani 1 1 d . . . . .
N7 N 0.3881(4) 0.3879(7) 0.3978(2) 0.0263(12) Uani 1 1 d . . . . .
N8 N 0.4201(4) 0.6601(8) 0.5387(2) 0.027(3) Uani 1 1 d . . . . .
C9 C 0.4112(4) 0.5658(8) 0.5377(3) 0.021(3) Uani 1 1 d . . . . .
N10 N 0.2635(4) 0.4707(7) 0.3225(2) 0.0244(11) Uani 1 1 d . . . . .
N12 N 0.2952(5) 0.4174(9) 0.6496(3) 0.050(4) Uani 1 1 d . . . . .
N13 N 0.3778(4) 0.6638(7) 0.5848(3) 0.030(3) Uani 1 1 d . . . . .
C14 C 0.2579(5) 0.4447(8) 0.3518(3) 0.0244(11) Uani 1 1 d . . . . .
C15 C 0.1767(5) 0.4481(8) 0.3495(3) 0.0244(11) Uani 1 1 d . . . . .
C16 C 0.2212(5) 0.4803(8) 0.3079(3) 0.0244(11) Uani 1 1 d . . . . .
C17 C 0.3477(5) 0.4387(8) 0.3536(3) 0.0263(12) Uani 1 1 d . . . . .
H17 H 0.3495 0.4598 0.3333 0.032 Uiso 1 1 calc R U . . .
C18 C 0.3038(5) 0.4014(9) 0.3992(3) 0.0263(12) Uani 1 1 d . . . . .
H18 H 0.2751 0.3970 0.4109 0.032 Uiso 1 1 calc R U . . .
C20 C 0.4283(4) 0.5116(10) 0.5097(3) 0.025(3) Uani 1 1 d . . . . .
C21 C 0.4030(4) 0.7022(8) 0.5629(3) 0.022(3) Uani 1 1 d . . . . .
N23 N 0.3877(4) 0.5170(7) 0.5578(2) 0.026(2) Uani 1 1 d . . . . .
N24 N 0.1893(8) 0.6896(12) 0.3523(4) 0.0681(13) Uani 0.8 1 d . . P A 1
C25 C 0.3024(5) 0.4289(9) 0.3683(3) 0.0263(12) Uani 1 1 d . . . . .
C26 C 0.4220(5) 0.4090(9) 0.5088(3) 0.024(2) Uani 1 1 d . . . . .
H26 H 0.4096 0.3729 0.5254 0.029 Uiso 1 1 calc R U . . .
C27 C 0.4542(5) 0.9535(9) 0.5489(3) 0.034(2) Uani 1 1 d . . . . .
H27 H 0.4689 0.9890 0.5330 0.041 Uiso 1 1 calc R U . . .
C28 C 0.0863(5) 0.4051(10) 0.4094(3) 0.029(3) Uani 1 1 d . . . . .
H28 H 0.0863 0.3945 0.4305 0.035 Uiso 1 1 calc R U . . .
C29 C 0.1276(5) 0.4167(9) 0.3963(3) 0.029(3) Uani 1 1 d . . . . .
H29 H 0.1565 0.4122 0.4078 0.034 Uiso 1 1 calc R U . . .
C30 C 0.4351(5) 0.3672(9) 0.4823(3) 0.028(3) Uani 1 1 d . . . . .
H30 H 0.4330 0.2986 0.4815 0.034 Uiso 1 1 calc R U . . .
C31 C 0.4569(4) 0.5058(9) 0.4596(3) 0.027(3) Uani 1 1 d . . . . .
H31 H 0.4703 0.5384 0.4426 0.033 Uiso 1 1 calc R U . . .
C32 C 0.3884(5) 0.4175(8) 0.3692(3) 0.0263(12) Uani 1 1 d . . . . .
H32 H 0.4187 0.4239 0.3593 0.032 Uiso 1 1 calc R U . . .
C33 C 0.1301(5) 0.4363(9) 0.3645(3) 0.028(3) Uani 1 1 d . . . . .
C34 C 0.3462(5) 0.5165(9) 0.6055(3) 0.031(3) Uani 1 1 d . . . . .
C37 C 0.3487(5) 0.3813(8) 0.4115(3) 0.0263(12) Uani 1 1 d . . . . .
H37 H 0.3496 0.3607 0.4319 0.032 Uiso 1 1 calc R U . . .
C38 C 0.4406(5) 0.8550(10) 0.5427(3) 0.039(4) Uani 1 1 d . . . . .
H38 H 0.4464 0.8245 0.5239 0.046 Uiso 1 1 calc R U . . .
C39 C 0.3724(4) 0.5679(9) 0.5815(3) 0.026(3) Uani 1 1 d . . . . .
C41 C 0.1977(10) 0.6459(14) 0.4039(6) 0.0681(13) Uani 0.8 1 d . . P A 1
H41 H 0.1824 0.6288 0.4223 0.082 Uiso 0.8 1 calc R U P A 1
C42 C 0.3192(7) 0.5655(12) 0.6271(4) 0.069(6) Uani 1 1 d . . . . .
H42 H 0.3164 0.6340 0.6265 0.083 Uiso 1 1 calc R U . . .
C45 C 0.3263(6) 0.3711(12) 0.6308(3) 0.046(4) Uani 1 1 d . . . . .
H45 H 0.3321 0.3037 0.6332 0.056 Uiso 1 1 calc R U . . .
C46 C 0.4180(5) 0.8073(9) 0.5671(3) 0.027(3) Uani 1 1 d . . . . .
C47 C 0.4447(5) 0.5587(9) 0.4853(3) 0.024(2) Uani 1 1 d . . . . .
H47 H 0.4480 0.6272 0.4855 0.029 Uiso 1 1 calc R U . . .
C48 C 0.3102(6) 0.7198(10) 0.3213(3) 0.0681(13) Uani 0.8 1 d G . P A 1
C57 C 0.2602(6) 0.7184(10) 0.3235(3) 0.0681(13) Uani 0.8 1 d G . P A 1
C40 C 0.2383(5) 0.6962(10) 0.3509(4) 0.0681(13) Uani 0.8 1 d G . P A 1
C49 C 0.2666(7) 0.6754(10) 0.3760(3) 0.0681(13) Uani 0.8 1 d G . P A 1
C74 C 0.3166(6) 0.6768(11) 0.3737(3) 0.0681(13) Uani 0.8 1 d G . P A 1
C3 C 0.3385(5) 0.6990(11) 0.3464(4) 0.0681(13) Uani 0.8 1 d G . P A 1
C50 C 0.3483(7) 0.4192(11) 0.6092(3) 0.050(4) Uani 1 1 d . . . . .
H50 H 0.3671 0.3831 0.5952 0.060 Uiso 1 1 calc R U . . .
C51 C 0.2302(10) 0.7415(14) 0.2990(6) 0.0681(13) Uani 0.8 1 d . . P A 1
C53 C 0.4083(4) 0.8557(10) 0.5933(3) 0.031(3) Uani 1 1 d . . . . .
H53 H 0.3905 0.8250 0.6090 0.037 Uiso 1 1 calc R U . . .
C54 C 0.4253(5) 0.9533(9) 0.5969(3) 0.034(2) Uani 1 1 d . . . . .
H54 H 0.4201 0.9858 0.6155 0.041 Uiso 1 1 calc R U . . .
C56 C 0.1694(11) 0.6652(14) 0.3794(6) 0.0681(13) Uani 0.8 1 d . . P A 1
H56 H 0.1352 0.6615 0.3812 0.082 Uiso 0.8 1 calc R U P A 1
C2 C 0.2959(8) 0.5115(12) 0.6498(5) 0.079(7) Uani 1 1 d . . . . .
H2 H 0.2803 0.5450 0.6658 0.095 Uiso 1 1 calc R U . . .
C4 C 0.2534(11) 0.7666(14) 0.2737(6) 0.0681(13) Uani 0.8 1 d . . P A 1
H4 H 0.2339 0.7872 0.2573 0.082 Uiso 0.8 1 calc R U P A 1
C5 C 0.3959(10) 0.6926(14) 0.3446(6) 0.0681(13) Uani 0.8 1 d . . P A 1
H5 H 0.4106 0.7064 0.3257 0.082 Uiso 0.8 1 calc R U P A 1
C6 C 0.4227(11) 0.6712(14) 0.3657(6) 0.0681(13) Uani 0.8 1 d . . P A 1
H6 H 0.4564 0.6631 0.3624 0.082 Uiso 0.8 1 calc R U P A 1
C1 C 0.2461(10) 0.6499(14) 0.4033(6) 0.0681(13) Uani 0.8 1 d . . P A 1
H1 H 0.2651 0.6360 0.4206 0.082 Uiso 0.8 1 calc R U P A 1
C7 C 0.3303(10) 0.7459(14) 0.2894(6) 0.0681(13) Uani 0.8 1 d . . P A 1
H7 H 0.3639 0.7469 0.2851 0.082 Uiso 0.8 1 calc R U P A 1
C8 C 0.2983(10) 0.7660(14) 0.2694(6) 0.0681(13) Uani 0.8 1 d . . P A 1
H8 H 0.3095 0.7816 0.2498 0.082 Uiso 0.8 1 calc R U P A 1
C12 C 0.3480(10) 0.6590(14) 0.3969(6) 0.0681(13) Uani 0.8 1 d . . P A 1
H12 H 0.3349 0.6456 0.4163 0.082 Uiso 0.8 1 calc R U P A 1
N16 N 0.0901(9) 0.7079(12) 0.3308(4) 0.0681(13) Uani 0.8 1 d . . P A 1
C24 C 0.4039(10) 0.6593(14) 0.3934(6) 0.0681(13) Uani 0.8 1 d . . P A 1
H24 H 0.4243 0.6514 0.4104 0.082 Uiso 0.8 1 calc R U P A 1
C10 C 0.0546(11) 0.6937(15) 0.3385(6) 0.0681(13) Uani 0.8 1 d . . P A 1
C11 C 0.2251(6) 0.5149(9) 0.2759(3) 0.0366(14) Uani 1 1 d . . . . .
C13 C 0.2707(6) 0.5147(9) 0.2621(3) 0.0366(14) Uani 1 1 d . . . . .
H13 H 0.2982 0.4920 0.2728 0.044 Uiso 1 1 calc R U . . .
C19 C 0.0424(6) 0.4255(9) 0.3652(4) 0.044(4) Uani 1 1 d . . . . .
H19 H 0.0125 0.4289 0.3548 0.053 Uiso 1 1 calc R U . . .
C1A C 0.1858(6) 0.5443(9) 0.2596(3) 0.0366(14) Uani 1 1 d . . . . .
H1A H 0.1543 0.5415 0.2680 0.044 Uiso 1 1 calc R U . . .
C1B C 0.0853(6) 0.4398(11) 0.3495(4) 0.044(4) Uani 1 1 d . . . . .
H1B H 0.0843 0.4520 0.3284 0.052 Uiso 1 1 calc R U . . .
C1C C 0.1930(6) 0.5783(9) 0.2306(3) 0.0366(14) Uani 1 1 d . . . . .
H1C H 0.1662 0.6009 0.2192 0.044 Uiso 1 1 calc R U . . .
C1D C 0.2750(6) 0.5467(9) 0.2339(3) 0.0366(14) Uani 1 1 d . . . . .
H1D H 0.3058 0.5459 0.2245 0.044 Uiso 1 1 calc R U . . .
N9 N 0.2367(5) 0.5801(8) 0.2183(2) 0.0366(14) Uani 1 1 d . . . . .
Br12 Br 0.3641(4) 0.6430(6) 0.4189(2) 0.0681(13) Uani 0.2 1 d . . P B 2
C1E C -0.0006(9) 0.6818(14) 0.3437(6) 0.0681(13) Uani 0.8 1 d . . P A 1
H1EA H -0.0182 0.7290 0.3313 0.102 Uiso 0.8 1 calc R U P A 1
H1EB H -0.0081 0.6930 0.3650 0.102 Uiso 0.8 1 calc R U P A 1
H1EC H -0.0105 0.6161 0.3380 0.102 Uiso 0.8 1 calc R U P A 1
N1 N 0.3172(6) 0.5465(15) 0.4686(4) 0.087(4) Uani 1 1 d D . . . .
C1I C 0.3029(8) 0.4967(17) 0.4857(5) 0.087(4) Uani 1 1 d D . . . .
C1J C 0.2857(7) 0.4368(16) 0.5113(5) 0.087(4) Uani 1 1 d D . . . .
H1JA H 0.2637 0.3867 0.5038 0.131 Uiso 1 1 calc R U . . .
H1JB H 0.2687 0.4781 0.5258 0.131 Uiso 1 1 calc R U . . .
H1JC H 0.3134 0.4061 0.5212 0.131 Uiso 1 1 calc R U . . .

loop_
_atom_site_aniso_label
_atom_site_aniso_U_11
_atom_site_aniso_U_22
_atom_site_aniso_U_33
_atom_site_aniso_U_23
_atom_site_aniso_U_13
_atom_site_aniso_U_12
Zn1 0.0376(10) 0.0169(8) 0.0520(11) 0.0049(7) -0.0001(8) -0.0020(7)
I2 0.0995(12) 0.0643(9) 0.1032(12) 0.0338(8) 0.0102(9) 0.0059(8)
Zn3 0.0380(10) 0.0347(9) 0.0326(9) -0.0053(7) -0.0056(8) 0.0062(7)
Zn4 0.1175(19) 0.0503(12) 0.0172(8) -0.0084(8) 0.0164(10) -0.0492(12)
I5 0.1186(14) 0.0632(10) 0.1116(13) -0.0144(9) -0.0261(10) 0.0168(9)
I6 0.0821(11) 0.1407(17) 0.0808(11) 0.0122(10) 0.0035(8) 0.0015(10)
Pd1 0.1226(19) 0.0383(10) 0.0676(13) -0.0162(9) -0.0168(12) 0.0103(10)
I1 0.174(2) 0.258(3) 0.0821(14) -0.0233(16) -0.0136(14) -0.114(2)
I3 0.1227(16) 0.0923(14) 0.178(2) -0.0371(13) -0.0320(15) -0.0294(12)
I4 0.371(4) 0.0605(11) 0.0793(13) -0.0049(9) 0.0237(18) -0.0550(16)
Br1 0.212(5) 0.193(5) 0.110(3) 0.033(3) -0.023(3) 0.068(4)
Pd2 0.113(4) 0.0220(16) 0.069(3) -0.0115(18) -0.013(3) -0.004(2)
N2 0.036(7) 0.023(6) 0.037(7) -0.006(5) 0.012(6) -0.008(5)
N3 0.047(3) 0.006(2) 0.021(2) -0.0042(18) -0.002(2) -0.001(2)
N4 0.035(7) 0.018(6) 0.035(6) 0.005(5) 0.002(5) 0.009(5)
N5 0.026(6) 0.018(5) 0.028(6) -0.005(5) 0.001(5) -0.004(5)
N6 0.047(3) 0.006(2) 0.021(2) -0.0042(18) -0.002(2) -0.001(2)
N7 0.039(3) 0.013(2) 0.027(3) -0.007(2) 0.004(2) 0.005(2)
N8 0.032(6) 0.028(6) 0.022(6) 0.007(5) -0.001(5) -0.015(5)
C9 0.027(7) 0.020(7) 0.017(6) -0.006(5) -0.007(6) 0.000(5)
N10 0.047(3) 0.006(2) 0.021(2) -0.0042(18) -0.002(2) -0.001(2)
N12 0.087(11) 0.039(8) 0.024(6) 0.000(6) 0.009(7) -0.006(7)
N13 0.035(7) 0.012(5) 0.042(7) -0.007(5) 0.007(6) 0.006(5)
C14 0.047(3) 0.006(2) 0.021(2) -0.0042(18) -0.002(2) -0.001(2)
C15 0.047(3) 0.006(2) 0.021(2) -0.0042(18) -0.002(2) -0.001(2)
C16 0.047(3) 0.006(2) 0.021(2) -0.0042(18) -0.002(2) -0.001(2)
C17 0.039(3) 0.013(2) 0.027(3) -0.007(2) 0.004(2) 0.005(2)
C18 0.039(3) 0.013(2) 0.027(3) -0.007(2) 0.004(2) 0.005(2)
C20 0.010(6) 0.041(8) 0.024(7) -0.005(6) -0.006(5) -0.003(6)
C21 0.028(7) 0.010(6) 0.027(7) 0.005(5) 0.011(6) 0.004(5)
N23 0.022(6) 0.018(6) 0.037(7) 0.001(5) 0.010(5) -0.002(5)
N24 0.113(4) 0.0220(16) 0.069(3) -0.0115(18) -0.013(3) -0.004(2)
C25 0.039(3) 0.013(2) 0.027(3) -0.007(2) 0.004(2) 0.005(2)
C26 0.034(5) 0.016(4) 0.023(5) 0.009(4) -0.003(4) 0.001(4)
C27 0.041(6) 0.022(5) 0.040(6) 0.011(4) 0.005(5) -0.005(5)
C28 0.035(9) 0.033(8) 0.020(7) 0.001(6) 0.001(6) 0.007(6)
C29 0.023(7) 0.030(8) 0.033(8) -0.001(6) 0.002(6) 0.002(6)
C30 0.043(8) 0.010(6) 0.030(8) 0.003(5) -0.011(6) -0.006(6)
C31 0.032(8) 0.030(8) 0.020(7) 0.013(6) -0.007(6) 0.006(6)
C32 0.039(3) 0.013(2) 0.027(3) -0.007(2) 0.004(2) 0.005(2)
C33 0.036(8) 0.022(7) 0.026(7) 0.005(5) -0.004(6) -0.004(6)
C34 0.043(9) 0.025(7) 0.027(8) -0.003(6) 0.012(6) 0.001(6)
C37 0.039(3) 0.013(2) 0.027(3) -0.007(2) 0.004(2) 0.005(2)
C38 0.057(10) 0.022(7) 0.036(8) 0.008(6) 0.006(7) -0.001(7)
C39 0.022(7) 0.020(7) 0.038(8) 0.004(6) 0.001(6) -0.009(5)
C41 0.113(4) 0.0220(16) 0.069(3) -0.0115(18) -0.013(3) -0.004(2)
C42 0.112(17) 0.022(8) 0.073(13) 0.009(8) 0.017(12) -0.030(10)
C45 0.058(11) 0.039(9) 0.041(9) 0.001(7) 0.020(8) 0.011(8)
C46 0.026(7) 0.015(6) 0.040(8) -0.002(6) 0.013(6) -0.007(6)
C47 0.034(5) 0.016(4) 0.023(5) 0.009(4) -0.003(4) 0.001(4)
C48 0.113(4) 0.0220(16) 0.069(3) -0.0115(18) -0.013(3) -0.004(2)
C57 0.113(4) 0.0220(16) 0.069(3) -0.0115(18) -0.013(3) -0.004(2)
C40 0.113(4) 0.0220(16) 0.069(3) -0.0115(18) -0.013(3) -0.004(2)
C49 0.113(4) 0.0220(16) 0.069(3) -0.0115(18) -0.013(3) -0.004(2)
C74 0.113(4) 0.0220(16) 0.069(3) -0.0115(18) -0.013(3) -0.004(2)
C3 0.113(4) 0.0220(16) 0.069(3) -0.0115(18) -0.013(3) -0.004(2)
C50 0.086(13) 0.026(8) 0.038(9) 0.010(7) 0.022(9) -0.005(8)
C51 0.113(4) 0.0220(16) 0.069(3) -0.0115(18) -0.013(3) -0.004(2)
C53 0.019(7) 0.035(8) 0.038(8) 0.007(6) 0.010(6) -0.001(6)
C54 0.041(6) 0.022(5) 0.040(6) 0.011(4) 0.005(5) -0.005(5)
C56 0.113(4) 0.0220(16) 0.069(3) -0.0115(18) -0.013(3) -0.004(2)
C2 0.134(19) 0.021(9) 0.082(14) 0.020(9) 0.058(13) 0.022(10)
C4 0.113(4) 0.0220(16) 0.069(3) -0.0115(18) -0.013(3) -0.004(2)
C5 0.113(4) 0.0220(16) 0.069(3) -0.0115(18) -0.013(3) -0.004(2)
C6 0.113(4) 0.0220(16) 0.069(3) -0.0115(18) -0.013(3) -0.004(2)
C1 0.113(4) 0.0220(16) 0.069(3) -0.0115(18) -0.013(3) -0.004(2)
C7 0.113(4) 0.0220(16) 0.069(3) -0.0115(18) -0.013(3) -0.004(2)
C8 0.113(4) 0.0220(16) 0.069(3) -0.0115(18) -0.013(3) -0.004(2)
C12 0.113(4) 0.0220(16) 0.069(3) -0.0115(18) -0.013(3) -0.004(2)
N16 0.113(4) 0.0220(16) 0.069(3) -0.0115(18) -0.013(3) -0.004(2)
C24 0.113(4) 0.0220(16) 0.069(3) -0.0115(18) -0.013(3) -0.004(2)
C10 0.113(4) 0.0220(16) 0.069(3) -0.0115(18) -0.013(3) -0.004(2)
C11 0.070(4) 0.020(3) 0.020(3) -0.006(2) -0.002(3) -0.015(3)
C13 0.070(4) 0.020(3) 0.020(3) -0.006(2) -0.002(3) -0.015(3)
C19 0.062(11) 0.018(7) 0.052(10) 0.006(7) -0.015(9) -0.002(7)
C1A 0.070(4) 0.020(3) 0.020(3) -0.006(2) -0.002(3) -0.015(3)
C1B 0.055(11) 0.037(9) 0.039(9) -0.004(7) -0.018(8) 0.002(8)
C1C 0.070(4) 0.020(3) 0.020(3) -0.006(2) -0.002(3) -0.015(3)
C1D 0.070(4) 0.020(3) 0.020(3) -0.006(2) -0.002(3) -0.015(3)
N9 0.070(4) 0.020(3) 0.020(3) -0.006(2) -0.002(3) -0.015(3)
Br12 0.113(4) 0.0220(16) 0.069(3) -0.0115(18) -0.013(3) -0.004(2)
C1E 0.113(4) 0.0220(16) 0.069(3) -0.0115(18) -0.013(3) -0.004(2)
N1 0.056(8) 0.113(13) 0.092(11) -0.019(8) -0.004(7) 0.012(7)
C1I 0.056(8) 0.113(13) 0.092(11) -0.019(8) -0.004(7) 0.012(7)
C1J 0.056(8) 0.113(13) 0.092(11) -0.019(8) -0.004(7) 0.012(7)

loop_
_atom_type_symbol
_atom_type_description
_atom_type_scat_dispersion_real
_atom_type_scat_dispersion_imag
_atom_type_scat_source
C C 0.0033 0.0016 'International Tables Vol C Tables 4.2.6.8 and 6.1.1.4'
H H 0.0000 0.0000 'International Tables Vol C Tables 4.2.6.8 and 6.1.1.4'
Br Br -0.2901 2.4595 'International Tables Vol C Tables 4.2.6.8 and 6.1.1.4'
I I -0.4742 1.8119 'International Tables Vol C Tables 4.2.6.8 and 6.1.1.4'
N N 0.0061 0.0033 'International Tables Vol C Tables 4.2.6.8 and 6.1.1.4'
Pd Pd -0.9988 1.0072 'International Tables Vol C Tables 4.2.6.8 and 6.1.1.4'
Zn Zn 0.2839 1.4301 'International Tables Vol C Tables 4.2.6.8 and 6.1.1.4'

loop_
_geom_angle_atom_site_label_1
_geom_angle_atom_site_label_2
_geom_angle_atom_site_label_3
_geom_angle
_geom_angle_site_symmetry_1
_geom_angle_site_symmetry_3
N4 Zn1 N2 102.9(4) 3_466 .
N4 Zn1 I3 107.1(3) 3_466 .
N2 Zn1 I3 106.6(3) . .
N4 Zn1 I2 106.7(3) 3_466 .
N2 Zn1 I2 107.9(3) . .
I3 Zn1 I2 123.72(10) . .
N5 Zn3 N7 100.7(4) . .
N5 Zn3 I5 108.6(3) . .
N7 Zn3 I5 104.6(3) . .
N5 Zn3 I6 109.1(3) . .
N7 Zn3 I6 105.7(3) . .
I5 Zn3 I6 125.23(10) . .
N12 Zn4 N9 100.9(5) . 2_565
N12 Zn4 I1 107.8(4) . .
N9 Zn4 I1 109.8(4) 2_565 .
N12 Zn4 I4 108.4(4) . .
N9 Zn4 I4 109.1(3) 2_565 .
I1 Zn4 I4 119.27(13) . .
N24 Pd1 C51 84.6(10) . .
N24 Pd1 N16 91.8(8) . .
C51 Pd1 N16 176.0(9) . .
N24 Pd1 Br1 176.4(5) . .
C51 Pd1 Br1 94.2(7) . .
N16 Pd1 Br1 89.4(6) . .
C19 N2 C28 117.5(12) . .
C19 N2 Zn1 120.3(10) . .
C28 N2 Zn1 122.0(9) . .
C15 N3 C16 113.7(11) . .
C27 N4 C54 118.8(12) . .
C27 N4 Zn1 121.3(9) . 3_566
C54 N4 Zn1 119.6(10) . 3_566
C30 N5 C31 117.2(11) . .
C30 N5 Zn3 123.9(8) . .
C31 N5 Zn3 118.1(8) . .
C15 N6 C14 116.2(11) . .
C37 N7 C32 119.2(12) . .
C37 N7 Zn3 122.8(9) . .
C32 N7 Zn3 117.8(9) . .
C21 N8 C9 113.5(10) . .
N23 C9 N8 125.5(11) . .
N23 C9 C20 117.5(11) . .
N8 C9 C20 116.9(11) . .
C16 N10 C14 113.1(11) . .
C2 N12 C45 117.8(14) . .
C2 N12 Zn4 120.5(12) . .
C45 N12 Zn4 121.6(11) . .
C21 N13 C39 112.3(11) . .
N6 C14 N10 124.9(12) . .
N6 C14 C25 119.7(11) . .
N10 C14 C25 115.3(12) . .
N6 C15 N3 125.6(12) . .
N6 C15 C33 116.8(11) . .
N3 C15 C33 117.6(11) . .
N10 C16 N3 126.3(11) . .
N10 C16 C11 115.3(12) . .
N3 C16 C11 118.0(12) . .
C32 C17 C25 118.7(12) . .
C32 C17 H17 120.6 . .
C25 C17 H17 120.6 . .
C37 C18 C25 117.1(12) . .
C37 C18 H18 121.5 . .
C25 C18 H18 121.5 . .
C47 C20 C26 119.9(12) . .
C47 C20 C9 121.7(12) . .
C26 C20 C9 118.1(11) . .
N8 C21 N13 128.4(11) . .
N8 C21 C46 115.1(10) . .
N13 C21 C46 116.3(11) . .
C9 N23 C39 115.5(10) . .
C40 N24 C56 117(2) . .
C40 N24 Pd1 110.8(15) . .
C56 N24 Pd1 131.6(19) . .
C17 C25 C18 116.3(12) . .
C17 C25 C14 120.4(12) . .
C18 C25 C14 123.3(12) . .
C30 C26 C20 114.3(11) . .
C30 C26 H26 122.8 . .
C20 C26 H26 122.8 . .
N4 C27 C38 125.4(12) . .
N4 C27 H27 117.3 . .
C38 C27 H27 117.3 . .
C29 C28 N2 125.1(13) . .
C29 C28 H28 117.5 . .
N2 C28 H28 117.5 . .
C28 C29 C33 120.3(13) . .
C28 C29 H29 119.9 . .
C33 C29 H29 119.9 . .
N5 C30 C26 127.8(12) . .
N5 C30 H30 116.1 . .
C26 C30 H30 116.1 . .
N5 C31 C47 121.3(11) . .
N5 C31 H31 119.4 . .
C47 C31 H31 119.4 . .
N7 C32 C17 123.2(13) . .
N7 C32 H32 118.4 . .
C17 C32 H32 118.4 . .
C1B C33 C29 115.5(13) . .
C1B C33 C15 124.0(12) . .
C29 C33 C15 120.5(11) . .
C50 C34 C42 114.9(13) . .
C50 C34 C39 123.2(12) . .
C42 C34 C39 121.9(12) . .
N7 C37 C18 125.4(13) . .
N7 C37 H37 117.3 . .
C18 C37 H37 117.3 . .
C46 C38 C27 114.3(13) . .
C46 C38 H38 122.9 . .
C27 C38 H38 122.9 . .
N23 C39 N13 124.8(11) . .
N23 C39 C34 118.2(11) . .
N13 C39 C34 117.0(12) . .
C1 C41 C56 123(3) . .
C1 C41 H41 118.3 . .
C56 C41 H41 118.3 . .
C34 C42 C2 118.8(15) . .
C34 C42 H42 120.6 . .
C2 C42 H42 120.6 . .
C50 C45 N12 120.2(15) . .
C50 C45 H45 119.9 . .
N12 C45 H45 119.9 . .
C53 C46 C38 120.7(12) . .
C53 C46 C21 121.0(11) . .
C38 C46 C21 118.3(11) . .
C20 C47 C31 119.2(12) . .
C20 C47 H47 120.4 . .
C31 C47 H47 120.4 . .
C57 C48 C3 120.0 . .
C57 C48 C7 115.1(15) . .
C3 C48 C7 124.9(15) . .
C40 C57 C48 120.0 . .
C40 C57 C51 118.0(17) . .
C48 C57 C51 121.9(17) . .
N24 C40 C57 119.2(15) . .
N24 C40 C49 120.7(15) . .
C57 C40 C49 120.0 . .
C1 C49 C74 118.4(17) . .
C1 C49 C40 121.5(17) . .
C74 C49 C40 120.0 . .
C12 C74 C49 125.2(18) . .
C12 C74 C3 114.8(18) . .
C49 C74 C3 120.0 . .
C74 C3 C48 120.0 . .
C74 C3 C5 117.7(15) . .
C48 C3 C5 122.2(15) . .
C45 C50 C34 124.8(15) . .
C45 C50 H50 117.6 . .
C34 C50 H50 117.6 . .
C4 C51 C57 115(2) . .
C4 C51 Pd1 138(2) . .
C57 C51 Pd1 107.0(17) . .
C46 C53 C54 119.1(12) . .
C46 C53 H53 120.5 . .
C54 C53 H53 120.4 . .
N4 C54 C53 121.4(13) . .
N4 C54 H54 119.3 . .
C53 C54 H54 119.3 . .
N24 C56 C41 121(3) . .
N24 C56 H56 119.5 . .
C41 C56 H56 119.5 . .
N12 C2 C42 121.9(17) . .
N12 C2 H2 119.1 . .
C42 C2 H2 119.1 . .
C8 C4 C51 127(3) . .
C8 C4 H4 116.6 . .
C51 C4 H4 116.6 . .
C6 C5 C3 125(3) . .
C6 C5 H5 117.4 . .
C3 C5 H5 117.4 . .
C5 C6 C24 119(3) . .
C5 C6 H6 120.3 . .
C24 C6 H6 120.3 . .
C41 C1 C49 116(2) . .
C41 C1 H1 122.0 . .
C49 C1 H1 122.0 . .
C8 C7 C48 115(3) . .
C8 C7 H7 122.3 . .
C48 C7 H7 122.3 . .
C4 C8 C7 125(3) . .
C4 C8 H8 117.3 . .
C7 C8 H8 117.3 . .
C74 C12 C24 124(2) . .
C74 C12 H12 118.2 . .
C24 C12 H12 118.2 . .
C10 N16 Pd1 176(2) . .
C6 C24 C12 119(2) . .
C6 C24 H24 120.7 . .
C12 C24 H24 120.7 . .
N16 C10 C1E 169(3) . .
C1A C11 C13 119.1(13) . .
C1A C11 C16 122.5(14) . .
C13 C11 C16 118.4(13) . .
C1D C13 C11 119.2(15) . .
C1D C13 H13 120.4 . .
C11 C13 H13 120.4 . .
N2 C19 C1B 121.1(14) . .
N2 C19 H19 119.4 . .
C1B C19 H19 119.4 . .
C11 C1A C1C 118.5(15) . .
C11 C1A H1A 120.7 . .
C1C C1A H1A 120.7 . .
C19 C1B C33 120.5(14) . .
C19 C1B H1B 119.7 . .
C33 C1B H1B 119.7 . .
N9 C1C C1A 121.3(15) . .
N9 C1C H1C 119.3 . .
C1A C1C H1C 119.3 . .
C13 C1D N9 121.8(15) . .
C13 C1D H1D 119.1 . .
N9 C1D H1D 119.1 . .
C1C N9 C1D 120.0(12) . .
C1C N9 Zn4 119.5(10) . 2_564
C1D N9 Zn4 119.5(10) . 2_564
C10 C1E H1EA 109.5 . .
C10 C1E H1EB 109.5 . .
H1EA C1E H1EB 109.5 . .
C10 C1E H1EC 109.5 . .
H1EA C1E H1EC 109.5 . .
H1EB C1E H1EC 109.5 . .
N1 C1I C1J 174(3) . .
C1I C1J H1JA 109.5 . .
C1I C1J H1JB 109.5 . .
H1JA C1J H1JB 109.5 . .
C1I C1J H1JC 109.5 . .
H1JA C1J H1JC 109.5 . .
H1JB C1J H1JC 109.5 . .

loop_
_geom_bond_atom_site_label_1
_geom_bond_atom_site_label_2
_geom_bond_distance
_geom_bond_site_symmetry_2
Zn1 N4 2.037(11) 3_466
Zn1 N2 2.071(11) .
Zn1 I3 2.347(2) .
Zn1 I2 2.368(2) .
Zn3 N5 2.058(10) .
Zn3 N7 2.091(11) .
Zn3 I5 2.346(2) .
Zn3 I6 2.352(2) .
Zn4 N12 2.051(13) .
Zn4 N9 2.061(11) 2_565
Zn4 I1 2.353(4) .
Zn4 I4 2.354(3) .
Pd1 N24 1.97(2) .
Pd1 C51 2.07(3) .
Pd1 N16 2.09(2) .
Pd1 Br1 2.413(5) .
Pd2 Br12 2.427(13) .
N2 C19 1.351(19) .
N2 C28 1.364(17) .
N3 C15 1.345(15) .
N3 C16 1.359(16) .
N4 C27 1.321(17) .
N4 C54 1.320(17) .
N4 Zn1 2.037(11) 3_566
N5 C30 1.284(16) .
N5 C31 1.345(16) .
N6 C15 1.303(16) .
N6 C14 1.350(16) .
N7 C37 1.252(16) .
N7 C32 1.332(16) .
N8 C21 1.308(16) .
N8 C9 1.325(15) .
C9 N23 1.292(16) .
C9 C20 1.523(17) .
N10 C16 1.344(16) .
N10 C14 1.355(15) .
N12 C2 1.30(2) .
N12 C45 1.359(19) .
N13 C21 1.308(16) .
N13 C39 1.339(15) .
C14 C25 1.448(18) .
C15 C33 1.460(19) .
C16 C11 1.499(18) .
C17 C32 1.354(18) .
C17 C25 1.419(19) .
C17 H17 0.9500 .
C18 C37 1.385(18) .
C18 C25 1.422(18) .
C18 H18 0.9500 .
C20 C47 1.343(17) .
C20 C26 1.427(17) .
C21 C46 1.520(17) .
N23 C39 1.335(16) .
N24 C40 1.36(2) .
N24 C56 1.36(3) .
C26 C30 1.359(18) .
C26 H26 0.9500 .
C27 C38 1.437(18) .
C27 H27 0.9500 .
C28 C29 1.293(18) .
C28 H28 0.9500 .
C29 C33 1.438(18) .
C29 H29 0.9500 .
C30 H30 0.9500 .
C31 C47 1.395(18) .
C31 H31 0.9500 .
C32 H32 0.9500 .
C33 C1B 1.409(19) .
C34 C50 1.353(19) .
C34 C42 1.39(2) .
C34 C39 1.468(18) .
C37 H37 0.9500 .
C38 C46 1.410(18) .
C38 H38 0.9500 .
C41 C1 1.34(3) .
C41 C56 1.37(3) .
C41 H41 0.9500 .
C42 C2 1.41(2) .
C42 H42 0.9500 .
C45 C50 1.31(2) .
C45 H45 0.9500 .
C46 C53 1.368(18) .
C47 H47 0.9500 .
C48 C57 1.3900 .
C48 C3 1.3900 .
C48 C7 1.56(3) .
C57 C40 1.3900 .
C57 C51 1.40(3) .
C40 C49 1.3900 .
C49 C1 1.38(3) .
C49 C74 1.3900 .
C74 C12 1.37(3) .
C74 C3 1.3900 .
C3 C5 1.59(3) .
C50 H50 0.9500 .
C51 C4 1.34(3) .
C53 C54 1.435(19) .
C53 H53 0.9500 .
C54 H54 0.9500 .
C56 H56 0.9500 .
C2 H2 0.9500 .
C4 C8 1.26(3) .
C4 H4 0.9500 .
C5 C6 1.23(3) .
C5 H5 0.9500 .
C6 C24 1.34(3) .
C6 H6 0.9500 .
C1 H1 0.9500 .
C7 C8 1.28(3) .
C7 H7 0.9500 .
C8 H8 0.9500 .
C12 C24 1.56(4) .
C12 H12 0.9500 .
N16 C10 1.06(3) .
C24 H24 0.9500 .
C10 C1E 1.56(4) .
C11 C1A 1.37(2) .
C11 C13 1.40(2) .
C13 C1D 1.333(19) .
C13 H13 0.9500 .
C19 C1B 1.39(2) .
C19 H19 0.9500 .
C1A C1C 1.385(18) .
C1A H1A 0.9500 .
C1B H1B 0.9500 .
C1C N9 1.326(19) .
C1C H1C 0.9500 .
C1D N9 1.346(19) .
C1D H1D 0.9500 .
N9 Zn4 2.061(11) 2_564
C1E H1EA 0.9800 .
C1E H1EB 0.9800 .
C1E H1EC 0.9800 .
N1 C1I 1.098(15) .
C1I C1J 1.482(15) .
C1J H1JA 0.9800 .
C1J H1JB 0.9800 .
C1J H1JC 0.9800 .

loop_
_geom_torsion_atom_site_label_1
_geom_torsion_atom_site_label_2
_geom_torsion_atom_site_label_3
_geom_torsion_atom_site_label_4
_geom_torsion
_geom_torsion_site_symmetry_1
_geom_torsion_site_symmetry_4
C21 N8 C9 N23 0.7(18) . .
C21 N8 C9 C20 177.8(11) . .
C15 N6 C14 N10 0.5(16) . .
C15 N6 C14 C25 -179.5(10) . .
C16 N10 C14 N6 -2.8(15) . .
C16 N10 C14 C25 177.2(10) . .
C14 N6 C15 N3 0.7(17) . .
C14 N6 C15 C33 -179.8(10) . .
C16 N3 C15 N6 0.7(16) . .
C16 N3 C15 C33 -178.8(10) . .
C14 N10 C16 N3 4.4(16) . .
C14 N10 C16 C11 176.3(9) . .
C15 N3 C16 N10 -3.5(16) . .
C15 N3 C16 C11 -175.2(10) . .
N23 C9 C20 C47 167.3(12) . .
N8 C9 C20 C47 -10.0(17) . .
N23 C9 C20 C26 -6.7(16) . .
N8 C9 C20 C26 176.1(11) . .
C9 N8 C21 N13 -2(2) . .
C9 N8 C21 C46 172.2(11) . .
C39 N13 C21 N8 4(2) . .
C39 N13 C21 C46 -170.5(11) . .
N8 C9 N23 C39 -1.3(19) . .
C20 C9 N23 C39 -178.3(11) . .
C32 C17 C25 C18 3.0(16) . .
C32 C17 C25 C14 -175.9(11) . .
C37 C18 C25 C17 -3.8(16) . .
C37 C18 C25 C14 175.1(11) . .
N6 C14 C25 C17 178.7(10) . .
N10 C14 C25 C17 -1.2(16) . .
N6 C14 C25 C18 -0.1(17) . .
N10 C14 C25 C18 179.9(11) . .
C47 C20 C26 C30 1.7(18) . .
C9 C20 C26 C30 175.8(11) . .
C54 N4 C27 C38 -4(2) . .
Zn1 N4 C27 C38 169.3(11) 3_566 .
C19 N2 C28 C29 -2(2) . .
Zn1 N2 C28 C29 172.0(11) . .
N2 C28 C29 C33 2(2) . .
C31 N5 C30 C26 5(2) . .
Zn3 N5 C30 C26 -165.0(11) . .
C20 C26 C30 N5 -3(2) . .
C30 N5 C31 C47 -4.8(18) . .
Zn3 N5 C31 C47 165.7(9) . .
C37 N7 C32 C17 -1.7(18) . .
Zn3 N7 C32 C17 173.1(9) . .
C25 C17 C32 N7 -0.2(18) . .
C28 C29 C33 C1B -1.0(19) . .
C28 C29 C33 C15 -179.2(12) . .
N6 C15 C33 C1B -173.3(12) . .
N3 C15 C33 C1B 6.3(18) . .
N6 C15 C33 C29 4.7(17) . .
N3 C15 C33 C29 -175.8(11) . .
C32 N7 C37 C18 0.7(18) . .
Zn3 N7 C37 C18 -173.8(9) . .
C25 C18 C37 N7 2.1(18) . .
N4 C27 C38 C46 1(2) . .
C9 N23 C39 N13 3.3(19) . .
C9 N23 C39 C34 -178.9(12) . .
C21 N13 C39 N23 -4.3(18) . .
C21 N13 C39 C34 177.8(12) . .
C50 C34 C39 N23 19(2) . .
C42 C34 C39 N23 -164.2(15) . .
C50 C34 C39 N13 -162.9(15) . .
C42 C34 C39 N13 14(2) . .
C50 C34 C42 C2 -2(3) . .
C39 C34 C42 C2 -178.5(17) . .
C2 N12 C45 C50 -14(3) . .
Zn4 N12 C45 C50 170.3(13) . .
C27 C38 C46 C53 3(2) . .
C27 C38 C46 C21 -179.1(12) . .
N8 C21 C46 C53 -170.8(12) . .
N13 C21 C46 C53 4.3(19) . .
N8 C21 C46 C38 11.5(18) . .
N13 C21 C46 C38 -173.3(12) . .
C26 C20 C47 C31 -2.0(18) . .
C9 C20 C47 C31 -175.9(11) . .
N5 C31 C47 C20 3.6(18) . .
C3 C48 C57 C40 0.0 . .
C7 C48 C57 C40 -179.9(13) . .
C3 C48 C57 C51 178.3(15) . .
C7 C48 C57 C51 -1.6(16) . .
C56 N24 C40 C57 178.3(13) . .
Pd1 N24 C40 C57 -6.0(14) . .
C56 N24 C40 C49 2(2) . .
Pd1 N24 C40 C49 177.8(7) . .
C48 C57 C40 N24 -176.2(14) . .
C51 C57 C40 N24 5.5(16) . .
C48 C57 C40 C49 0.0 . .
C51 C57 C40 C49 -178.3(15) . .
N24 C40 C49 C1 -1.6(17) . .
C57 C40 C49 C1 -177.8(15) . .
N24 C40 C49 C74 176.1(14) . .
C57 C40 C49 C74 0.0 . .
C1 C49 C74 C12 -3.1(18) . .
C40 C49 C74 C12 179.1(17) . .
C1 C49 C74 C3 177.8(15) . .
C40 C49 C74 C3 0.0 . .
C12 C74 C3 C48 -179.1(15) . .
C49 C74 C3 C48 0.0 . .
C12 C74 C3 C5 4.9(15) . .
C49 C74 C3 C5 -176.0(14) . .
C57 C48 C3 C74 0.0 . .
C7 C48 C3 C74 179.8(14) . .
C57 C48 C3 C5 175.8(14) . .
C7 C48 C3 C5 -4.4(17) . .
N12 C45 C50 C34 6(3) . .
C42 C34 C50 C45 1(3) . .
C39 C34 C50 C45 178.4(16) . .
C40 C57 C51 C4 176.9(14) . .
C48 C57 C51 C4 -1(2) . .
C40 C57 C51 Pd1 -1.9(15) . .
C48 C57 C51 Pd1 179.8(7) . .
C38 C46 C53 C54 -6(2) . .
C21 C46 C53 C54 176.8(12) . .
C27 N4 C54 C53 1(2) . .
Zn1 N4 C54 C53 -171.9(10) 3_566 .
C46 C53 C54 N4 3(2) . .
C40 N24 C56 C41 -1(3) . .
Pd1 N24 C56 C41 -176.2(14) . .
C1 C41 C56 N24 0(3) . .
C45 N12 C2 C42 15(3) . .
Zn4 N12 C2 C42 -170.2(16) . .
C34 C42 C2 N12 -7(3) . .
C57 C51 C4 C8 5(3) . .
Pd1 C51 C4 C8 -177.1(18) . .
C74 C3 C5 C6 -1(2) . .
C48 C3 C5 C6 -177.3(17) . .
C3 C5 C6 C24 -6(3) . .
C56 C41 C1 C49 0(3) . .
C74 C49 C1 C41 -177.4(14) . .
C40 C49 C1 C41 0(2) . .
C57 C48 C7 C8 2(2) . .
C3 C48 C7 C8 -177.7(14) . .
C51 C4 C8 C7 -4(4) . .
C48 C7 C8 C4 1(3) . .
C49 C74 C12 C24 178.8(13) . .
C3 C74 C12 C24 -2(2) . .
C5 C6 C24 C12 8(3) . .
C74 C12 C24 C6 -5(3) . .
N10 C16 C11 C1A -168.5(11) . .
N3 C16 C11 C1A 4.1(17) . .
N10 C16 C11 C13 13.2(16) . .
N3 C16 C11 C13 -174.2(11) . .
C1A C11 C13 C1D 2.6(19) . .
C16 C11 C13 C1D -178.9(11) . .
C28 N2 C19 C1B 1.7(19) . .
Zn1 N2 C19 C1B -172.8(10) . .
C13 C11 C1A C1C -3.8(18) . .
C16 C11 C1A C1C 177.8(11) . .
N2 C19 C1B C33 -1(2) . .
C29 C33 C1B C19 0.4(19) . .
C15 C33 C1B C19 178.4(12) . .
C11 C1A C1C N9 1.9(18) . .
C11 C13 C1D N9 0.6(19) . .
C1A C1C N9 C1D 1.2(18) . .
C1A C1C N9 Zn4 -166.9(9) . 2_564
C13 C1D N9 C1C -2.5(18) . .
C13 C1D N9 Zn4 165.6(10) . 2_564
